data_4104831
loop_
_publ_author_name
'Liang Deng'
'Eckhard Bill'
'Karl Wieghardt'
'R. H. Holm'

_publ_section_title
;
 Cubane-Type Co4S4 Clusters: Synthesis, Redox Series, and Magnetic Ground
 States
;
_journal_name_full 'Journal of the American Chemical Society'
_journal_page_first 11213
_journal_page_last 11221
_journal_paper_doi 10.1021/ja903847a
_journal_volume 131
_journal_year 2009
_chemical_formula_sum 'C54 H126 Co8 P6 S8'
_chemical_formula_weight 1689.29
_chemical_name_systematic
;
 ?
;
_space_group_IT_number 2
_symmetry_cell_setting triclinic
_symmetry_space_group_name_Hall '-P 1'
_symmetry_space_group_name_H-M 'P -1'
_atom_sites_solution_hydrogens geom
_atom_sites_solution_primary direct
_atom_sites_solution_secondary difmap
_audit_creation_method SHELXL-97
_cell_angle_alpha 73.9600(10)
_cell_angle_beta 84.7400(10)
_cell_angle_gamma 64.2290(10)
_cell_formula_units_Z 1
_cell_length_a 12.3518(6)
_cell_length_b 12.4877(6)
_cell_length_c 13.9495(7)
_cell_measurement_reflns_used 6495
_cell_measurement_temperature 193(2)
_cell_measurement_theta_max 0.00
_cell_measurement_theta_min 0.00
_cell_volume 1861.20(16)
_computing_cell_refinement 'Bruker SMART'
_computing_data_collection 'Bruker SMART'
_computing_data_reduction 'Bruker SAINT'
_computing_molecular_graphics 'Bruker SHELXTL'
_computing_publication_material 'Bruker SHELXTL'
_computing_structure_refinement 'SHELXL-97 (Sheldrick, 1997)'
_computing_structure_solution 'SHELXS-97 (Sheldrick, 1990)'
_diffrn_ambient_temperature 193(2)
_diffrn_detector_area_resol_mean 836.6
_diffrn_measured_fraction_theta_full 0.996
_diffrn_measured_fraction_theta_max 0.996
_diffrn_measurement_device_type 'Bruker CC'
_diffrn_measurement_method '\w, 0.3 deg'
_diffrn_radiation_monochromator graphite
_diffrn_radiation_source 'fine-focus sealed tube'
_diffrn_radiation_type MoK\a
_diffrn_radiation_wavelength 0.71073
_diffrn_reflns_av_R_equivalents 0.0176
_diffrn_reflns_av_sigmaI/netI 0.0320
_diffrn_reflns_limit_h_max 14
_diffrn_reflns_limit_h_min -13
_diffrn_reflns_limit_k_max 14
_diffrn_reflns_limit_k_min -12
_diffrn_reflns_limit_l_max 16
_diffrn_reflns_limit_l_min -15
_diffrn_reflns_number 10593
_diffrn_reflns_theta_full 25.01
_diffrn_reflns_theta_max 25.01
_diffrn_reflns_theta_min 1.83
_diffrn_standards_decay_% <1
_diffrn_standards_interval_count 0
_diffrn_standards_number 0
_exptl_absorpt_coefficient_mu 2.122
_exptl_absorpt_correction_T_max 0.8486
_exptl_absorpt_correction_T_min 0.6762
_exptl_absorpt_correction_type none
_exptl_crystal_colour black
_exptl_crystal_density_diffrn 1.507
_exptl_crystal_description PLATE
_exptl_crystal_F_000 884
_exptl_crystal_size_max 0.20
_exptl_crystal_size_mid 0.10
_exptl_crystal_size_min 0.08
_refine_diff_density_max 0.763
_refine_diff_density_min -0.501
_refine_diff_density_rms 0.083
_refine_ls_extinction_method none
_refine_ls_goodness_of_fit_ref 1.027
_refine_ls_hydrogen_treatment mixed
_refine_ls_matrix_type full
_refine_ls_number_parameters 388
_refine_ls_number_reflns 6534
_refine_ls_number_restraints 0
_refine_ls_restrained_S_all 1.027
_refine_ls_R_factor_all 0.0393
_refine_ls_R_factor_gt 0.0344
_refine_ls_shift/su_max 5.300
_refine_ls_shift/su_mean 0.104
_refine_ls_structure_factor_coef Fsqd
_refine_ls_weighting_details 'calc w=1/[\s^2^(Fo^2^)+(0.0513P)^2^+1.7746P] where P=(Fo^2^+2Fc^2^)/3'
_refine_ls_weighting_scheme calc
_refine_ls_wR_factor_gt 0.0893
_refine_ls_wR_factor_ref 0.0940
_reflns_number_gt 5783
_reflns_number_total 6534
_reflns_threshold_expression >2sigma(I)
_cod_data_source_file ja903847a_si_002_6.cif
_cod_data_source_block 7
_cod_database_code 4104831

loop_
_symmetry_equiv_pos_as_xyz
'x, y, z'
'-x, -y, -z'

loop_
_atom_site_label
_atom_site_type_symbol
_atom_site_fract_x
_atom_site_fract_y
_atom_site_fract_z
_atom_site_U_iso_or_equiv
_atom_site_adp_type
_atom_site_occupancy
_atom_site_symmetry_multiplicity
_atom_site_calc_flag
_atom_site_refinement_flags
Co1 Co 0.88072(3) 0.45736(4) 0.69032(3) 0.02428(11) Uani 1 1 d .
Co2 Co 1.01048(4) 0.58299(4) 0.67855(3) 0.02423(11) Uani 1 1 d .
Co3 Co 0.93564(3) 0.44055(4) 0.50585(3) 0.02493(11) Uani 1 1 d .
Co4 Co 1.10432(3) 0.36075(4) 0.67528(3) 0.02467(11) Uani 1 1 d .
S1 S 1.00102(7) 0.43825(7) 0.80285(6) 0.03003(18) Uani 1 1 d .
S2 S 0.88214(7) 0.60923(7) 0.56145(6) 0.02556(17) Uani 1 1 d .
S3 S 0.97879(7) 0.28715(7) 0.64407(6) 0.02634(17) Uani 1 1 d .
S4 S 1.18945(7) 0.49126(7) 0.62332(6) 0.02596(17) Uani 1 1 d .
P1 P 0.69823(7) 0.47546(8) 0.74081(6) 0.03041(19) Uani 1 1 d .
P2 P 0.99962(8) 0.74865(7) 0.72081(6) 0.02885(19) Uani 1 1 d .
P3 P 1.26404(7) 0.18916(7) 0.74456(6) 0.02696(18) Uani 1 1 d .
C1 C 0.7062(4) 0.3653(4) 0.8646(3) 0.0561(11) Uani 1 1 d .
H1 H 0.745(4) 0.390(4) 0.910(4) 0.067 Uiso 1 1 calc .
C2 C 0.5876(4) 0.3778(4) 0.9131(4) 0.0746(16) Uani 1 1 d .
H2A H 0.5480 0.3449 0.8790 0.112 Uiso 1 1 calc R
H2B H 0.5356 0.4650 0.9080 0.112 Uiso 1 1 calc R
H2C H 0.6027 0.3316 0.9835 0.112 Uiso 1 1 calc R
C3 C 0.7896(5) 0.2361(4) 0.8721(4) 0.089(2) Uani 1 1 d .
H3A H 0.8028 0.1891 0.9424 0.134 Uiso 1 1 calc R
H3B H 0.8664 0.2318 0.8436 0.134 Uiso 1 1 calc R
H3C H 0.7552 0.2011 0.8353 0.134 Uiso 1 1 calc R
C4 C 0.6100(3) 0.4625(4) 0.6478(4) 0.0522(10) Uani 1 1 d .
H4 H 0.617(4) 0.518(4) 0.583(4) 0.063 Uiso 1 1 calc .
C5 C 0.4749(4) 0.5049(6) 0.6629(5) 0.0844(18) Uani 1 1 d .
H5A H 0.4394 0.4902 0.6106 0.127 Uiso 1 1 calc R
H5B H 0.4371 0.5931 0.6594 0.127 Uiso 1 1 calc R
H5C H 0.4616 0.4585 0.7284 0.127 Uiso 1 1 calc R
C6 C 0.6639(4) 0.3347(5) 0.6305(5) 0.0819(18) Uani 1 1 d .
H6A H 0.6491 0.2772 0.6880 0.123 Uiso 1 1 calc R
H6B H 0.7507 0.3069 0.6221 0.123 Uiso 1 1 calc R
H6C H 0.6266 0.3376 0.5703 0.123 Uiso 1 1 calc R
C7 C 0.5998(3) 0.6247(3) 0.7690(3) 0.0394(8) Uani 1 1 d .
H7 H 0.522(4) 0.622(3) 0.793(3) 0.047 Uiso 1 1 calc .
C8 C 0.5718(4) 0.7299(4) 0.6737(3) 0.0613(13) Uani 1 1 d .
H8A H 0.5229 0.8087 0.6896 0.092 Uiso 1 1 calc R
H8B H 0.5275 0.7185 0.6255 0.092 Uiso 1 1 calc R
H8C H 0.6472 0.7301 0.6449 0.092 Uiso 1 1 calc R
C9 C 0.6558(4) 0.6456(4) 0.8511(4) 0.0626(12) Uani 1 1 d .
H9A H 0.7365 0.6387 0.8324 0.094 Uiso 1 1 calc R
H9B H 0.6612 0.5834 0.9137 0.094 Uiso 1 1 calc R
H9C H 0.6056 0.7280 0.8600 0.094 Uiso 1 1 calc R
C10 C 0.8428(4) 0.8474(4) 0.7529(3) 0.0492(10) Uani 1 1 d .
H10 H 0.814(4) 0.790(4) 0.801(3) 0.059 Uiso 1 1 calc .
C11 C 0.7592(4) 0.9033(4) 0.6629(4) 0.0582(11) Uani 1 1 d .
H11A H 0.6758 0.9379 0.6837 0.087 Uiso 1 1 calc R
H11B H 0.7712 0.8397 0.6295 0.087 Uiso 1 1 calc R
H11C H 0.7760 0.9689 0.6167 0.087 Uiso 1 1 calc R
C12 C 0.8287(5) 0.9470(5) 0.8038(5) 0.0876(19) Uani 1 1 d .
H12A H 0.8465 1.0111 0.7563 0.131 Uiso 1 1 calc R
H12B H 0.8847 0.9098 0.8616 0.131 Uiso 1 1 calc R
H12C H 0.7461 0.9836 0.8258 0.131 Uiso 1 1 calc R
C13 C 1.0430(4) 0.8623(4) 0.6269(3) 0.0505(10) Uani 1 1 d .
H13 H 0.971(4) 0.918(4) 0.582(3) 0.061 Uiso 1 1 calc .
C14 C 1.0740(7) 0.9461(6) 0.6695(5) 0.103(2) Uani 1 1 d .
H14A H 1.1500 0.8974 0.7084 0.155 Uiso 1 1 calc R
H14B H 1.0098 0.9840 0.7128 0.155 Uiso 1 1 calc R
H14C H 1.0821 1.0107 0.6147 0.155 Uiso 1 1 calc R
C15 C 1.1418(4) 0.8048(4) 0.5614(3) 0.0539(11) Uani 1 1 d .
H15A H 1.1608 0.8688 0.5152 0.081 Uiso 1 1 calc R
H15B H 1.1160 0.7642 0.5235 0.081 Uiso 1 1 calc R
H15C H 1.2135 0.7438 0.6028 0.081 Uiso 1 1 calc R
C16 C 1.0856(4) 0.7085(4) 0.8371(3) 0.0483(10) Uani 1 1 d .
H16 H 1.077(4) 0.787(4) 0.849(3) 0.058 Uiso 1 1 calc .
C17 C 1.0386(5) 0.6429(5) 0.9269(3) 0.0690(13) Uani 1 1 d .
H17A H 1.0590 0.5592 0.9228 0.104 Uiso 1 1 calc R
H17B H 0.9510 0.6883 0.9282 0.104 Uiso 1 1 calc R
H17C H 1.0754 0.6387 0.9880 0.104 Uiso 1 1 calc R
C18 C 1.2206(4) 0.6302(5) 0.8261(4) 0.0772(16) Uani 1 1 d .
H18A H 1.2643 0.6097 0.8886 0.116 Uiso 1 1 calc R
H18B H 1.2517 0.6770 0.7718 0.116 Uiso 1 1 calc R
H18C H 1.2316 0.5541 0.8109 0.116 Uiso 1 1 calc R
C19 C 1.3590(3) 0.2137(4) 0.8260(3) 0.0416(8) Uani 1 1 d .
H19 H 1.371(4) 0.287(4) 0.785(3) 0.050 Uiso 1 1 calc .
C20 C 1.2978(4) 0.2494(5) 0.9186(4) 0.0789(17) Uani 1 1 d .
H20A H 1.2998 0.1759 0.9686 0.118 Uiso 1 1 calc R
H20B H 1.2141 0.3094 0.9015 0.118 Uiso 1 1 calc R
H20C H 1.3399 0.2861 0.9456 0.118 Uiso 1 1 calc R
C21 C 1.4844(4) 0.1131(5) 0.8544(4) 0.0645(13) Uani 1 1 d .
H21A H 1.5259 0.1378 0.8947 0.097 Uiso 1 1 calc R
H21B H 1.5291 0.0994 0.7938 0.097 Uiso 1 1 calc R
H21C H 1.4798 0.0368 0.8930 0.097 Uiso 1 1 calc R
C22 C 1.3758(3) 0.1148(3) 0.6574(3) 0.0348(8) Uani 1 1 d .
H22 H 1.444(3) 0.041(3) 0.698(3) 0.042 Uiso 1 1 calc .
C23 C 1.4271(3) 0.2019(4) 0.5946(3) 0.0482(10) Uani 1 1 d .
H23A H 1.4906 0.1587 0.5533 0.072 Uiso 1 1 calc R
H23B H 1.4607 0.2297 0.6387 0.072 Uiso 1 1 calc R
H23C H 1.3630 0.2734 0.5516 0.072 Uiso 1 1 calc R
C24 C 1.3217(4) 0.0715(3) 0.5904(3) 0.0457(9) Uani 1 1 d .
H24A H 1.2499 0.1412 0.5549 0.069 Uiso 1 1 calc R
H24B H 1.2995 0.0069 0.6313 0.069 Uiso 1 1 calc R
H24C H 1.3809 0.0387 0.5420 0.069 Uiso 1 1 calc R
C25 C 1.2224(3) 0.0632(3) 0.8159(3) 0.0368(8) Uani 1 1 d .
H25 H 1.178(3) 0.051(3) 0.766(3) 0.044 Uiso 1 1 calc .
C26 C 1.3249(4) -0.0638(4) 0.8568(3) 0.0597(12) Uani 1 1 d .
H26A H 1.3640 -0.0634 0.9146 0.089 Uiso 1 1 calc R
H26B H 1.3838 -0.0839 0.8049 0.089 Uiso 1 1 calc R
H26C H 1.2927 -0.1257 0.8770 0.089 Uiso 1 1 calc R
C27 C 1.1329(4) 0.0976(4) 0.8952(3) 0.0617(13) Uani 1 1 d .
H27A H 1.0931 0.0422 0.9121 0.093 Uiso 1 1 calc R
H27B H 1.0726 0.1828 0.8704 0.093 Uiso 1 1 calc R
H27C H 1.1745 0.0903 0.9548 0.093 Uiso 1 1 calc R

loop_
_atom_site_aniso_label
_atom_site_aniso_U_11
_atom_site_aniso_U_22
_atom_site_aniso_U_33
_atom_site_aniso_U_23
_atom_site_aniso_U_13
_atom_site_aniso_U_12
Co1 0.0214(2) 0.0245(2) 0.0265(2) -0.00732(17) 0.00449(16) -0.00982(17)
Co2 0.0246(2) 0.0227(2) 0.0264(2) -0.00928(17) 0.00256(17) -0.00962(17)
Co3 0.0263(2) 0.0264(2) 0.0245(2) -0.00731(17) 0.00290(17) -0.01346(18)
Co4 0.0211(2) 0.0213(2) 0.0302(2) -0.00685(17) 0.00135(16) -0.00788(17)
S1 0.0323(4) 0.0323(4) 0.0252(4) -0.0081(3) 0.0037(3) -0.0138(3)
S2 0.0238(4) 0.0239(4) 0.0282(4) -0.0075(3) 0.0019(3) -0.0095(3)
S3 0.0270(4) 0.0232(4) 0.0292(4) -0.0067(3) 0.0026(3) -0.0116(3)
S4 0.0230(4) 0.0266(4) 0.0295(4) -0.0088(3) 0.0019(3) -0.0112(3)
P1 0.0234(4) 0.0327(4) 0.0320(5) -0.0062(4) 0.0059(3) -0.0115(3)
P2 0.0324(4) 0.0275(4) 0.0307(5) -0.0119(3) 0.0022(3) -0.0142(4)
P3 0.0249(4) 0.0245(4) 0.0273(4) -0.0060(3) 0.0000(3) -0.0072(3)
C1 0.050(2) 0.048(2) 0.048(3) 0.0061(19) 0.014(2) -0.015(2)
C2 0.063(3) 0.058(3) 0.076(3) -0.001(2) 0.039(3) -0.019(2)
C3 0.082(4) 0.047(3) 0.086(4) 0.014(2) 0.040(3) -0.007(2)
C4 0.034(2) 0.073(3) 0.061(3) -0.030(2) 0.0071(19) -0.027(2)
C5 0.034(2) 0.124(5) 0.112(5) -0.058(4) 0.005(3) -0.033(3)
C6 0.054(3) 0.108(4) 0.126(5) -0.079(4) 0.019(3) -0.047(3)
C7 0.0276(17) 0.0408(19) 0.040(2) -0.0121(16) 0.0102(15) -0.0068(15)
C8 0.058(3) 0.036(2) 0.060(3) -0.0060(19) 0.016(2) -0.0008(19)
C9 0.061(3) 0.057(3) 0.067(3) -0.034(2) 0.005(2) -0.013(2)
C10 0.041(2) 0.044(2) 0.062(3) -0.027(2) 0.0015(19) -0.0094(18)
C11 0.039(2) 0.055(3) 0.073(3) -0.031(2) -0.006(2) -0.0040(19)
C12 0.057(3) 0.087(4) 0.123(5) -0.077(4) -0.007(3) -0.003(3)
C13 0.063(3) 0.048(2) 0.053(3) -0.019(2) 0.010(2) -0.032(2)
C14 0.180(7) 0.093(4) 0.099(5) -0.057(4) 0.058(5) -0.106(5)
C15 0.068(3) 0.045(2) 0.060(3) -0.018(2) 0.024(2) -0.036(2)
C16 0.058(2) 0.048(2) 0.040(2) -0.0194(18) -0.0069(18) -0.018(2)
C17 0.100(4) 0.080(3) 0.044(3) -0.020(2) 0.000(2) -0.051(3)
C18 0.054(3) 0.094(4) 0.074(4) -0.040(3) -0.018(2) -0.008(3)
C19 0.041(2) 0.043(2) 0.041(2) -0.0081(17) -0.0095(16) -0.0182(17)
C20 0.053(3) 0.102(4) 0.080(4) -0.060(3) -0.017(2) -0.007(3)
C21 0.042(2) 0.078(3) 0.063(3) -0.025(2) -0.020(2) -0.008(2)
C22 0.0277(17) 0.0312(17) 0.0314(18) -0.0073(14) 0.0008(14) -0.0003(14)
C23 0.035(2) 0.057(2) 0.042(2) -0.0118(19) 0.0122(17) -0.0139(18)
C24 0.055(2) 0.0355(19) 0.037(2) -0.0146(16) 0.0017(17) -0.0074(17)
C25 0.042(2) 0.0264(17) 0.036(2) -0.0024(14) -0.0005(16) -0.0130(15)
C26 0.059(3) 0.034(2) 0.058(3) 0.0055(19) 0.009(2) -0.0066(19)
C27 0.059(3) 0.042(2) 0.063(3) 0.001(2) 0.025(2) -0.015(2)

loop_
_atom_type_symbol
_atom_type_description
_atom_type_scat_dispersion_real
_atom_type_scat_dispersion_imag
_atom_type_scat_source
C C 0.0033 0.0016 'International Tables Vol C Tables 4.2.6.8 and 6.1.1.4'
H H 0.0000 0.0000 'International Tables Vol C Tables 4.2.6.8 and 6.1.1.4'
S S 0.1246 0.1234 'International Tables Vol C Tables 4.2.6.8 and 6.1.1.4'
Co Co 0.3494 0.9721 'International Tables Vol C Tables 4.2.6.8 and 6.1.1.4'
P P 0.1023 0.0942 'International Tables Vol C Tables 4.2.6.8 and 6.1.1.4'

loop_
_geom_angle_atom_site_label_1
_geom_angle_atom_site_label_2
_geom_angle_atom_site_label_3
_geom_angle
_geom_angle_site_symmetry_1
_geom_angle_site_symmetry_3
S1 Co1 S3 102.23(3) . .
S1 Co1 S2 106.04(3) . .
S3 Co1 S2 106.09(3) . .
S1 Co1 P1 115.82(4) . .
S3 Co1 P1 110.46(3) . .
S2 Co1 P1 115.02(3) . .
S1 Co1 Co4 58.01(2) . .
S3 Co1 Co4 56.63(2) . .
S2 Co1 Co4 85.48(2) . .
P1 Co1 Co4 159.09(3) . .
S1 Co1 Co3 126.20(3) . .
S3 Co1 Co3 53.76(2) . .
S2 Co1 Co3 54.29(2) . .
P1 Co1 Co3 117.71(3) . .
Co4 Co1 Co3 69.979(16) . .
S1 Co1 Co2 52.33(2) . .
S3 Co1 Co2 112.68(3) . .
S2 Co1 Co2 53.73(2) . .
P1 Co1 Co2 136.80(3) . .
Co4 Co1 Co2 58.196(15) . .
Co3 Co1 Co2 89.982(17) . .
S1 Co2 S4 102.28(3) . .
S1 Co2 S2 105.18(3) . .
S4 Co2 S2 105.28(3) . .
S1 Co2 P2 114.61(3) . .
S4 Co2 P2 108.56(3) . .
S2 Co2 P2 119.26(3) . .
S1 Co2 Co4 57.71(2) . .
S4 Co2 Co4 56.26(2) . .
S2 Co2 Co4 85.03(2) . .
P2 Co2 Co4 155.27(3) . .
S1 Co2 Co1 51.86(3) . .
S4 Co2 Co1 111.80(3) . .
S2 Co2 Co1 53.35(2) . .
P2 Co2 Co1 139.36(3) . .
Co4 Co2 Co1 57.852(15) . .
S1 Co2 Co3 124.13(3) . 2_766
S4 Co2 Co3 53.14(2) . 2_766
S2 Co2 Co3 53.77(2) . 2_766
P2 Co2 Co3 120.61(3) . 2_766
Co4 Co2 Co3 68.465(16) . 2_766
Co1 Co2 Co3 88.274(17) . 2_766
S4 Co3 S3 133.87(3) 2_766 .
S4 Co3 S2 104.16(3) 2_766 2_766
S3 Co3 S2 100.63(3) . 2_766
S4 Co3 S2 102.88(3) 2_766 .
S3 Co3 S2 104.13(3) . .
S2 Co3 S2 110.19(3) 2_766 .
S4 Co3 Co3 114.12(3) 2_766 2_766
S3 Co3 Co3 111.99(3) . 2_766
S2 Co3 Co3 55.18(2) 2_766 2_766
S2 Co3 Co3 55.01(2) . 2_766
S4 Co3 Co1 127.52(3) 2_766 .
S3 Co3 Co1 52.56(2) . .
S2 Co3 Co1 127.21(3) 2_766 .
S2 Co3 Co1 53.46(2) . .
Co3 Co3 Co1 90.41(2) 2_766 .
S4 Co3 Co2 52.27(2) 2_766 2_766
S3 Co3 Co2 125.93(3) . 2_766
S2 Co3 Co2 53.49(2) 2_766 2_766
S2 Co3 Co2 128.33(3) . 2_766
Co3 Co3 Co2 91.33(2) 2_766 2_766
Co1 Co3 Co2 178.10(2) . 2_766
S4 Co3 Co4 49.37(2) 2_766 2_766
S3 Co3 Co4 176.18(3) . 2_766
S2 Co3 Co4 75.93(2) 2_766 2_766
S2 Co3 Co4 75.82(2) . 2_766
Co3 Co3 Co4 64.752(18) 2_766 2_766
Co1 Co3 Co4 128.254(19) . 2_766
Co2 Co3 Co4 53.346(14) 2_766 2_766
S4 Co3 Co4 177.18(3) 2_766 .
S3 Co3 Co4 48.87(2) . .
S2 Co3 Co4 75.04(2) 2_766 .
S2 Co3 Co4 75.02(2) . .
Co3 Co3 Co4 63.168(18) 2_766 .
Co1 Co3 Co4 52.795(14) . .
Co2 Co3 Co4 127.529(18) 2_766 .
Co4 Co3 Co4 127.920(15) 2_766 .
P3 Co4 S4 100.13(3) . .
P3 Co4 S3 102.25(3) . .
S4 Co4 S3 148.86(4) . .
P3 Co4 S1 106.49(3) . .
S4 Co4 S1 97.36(3) . .
S3 Co4 S1 96.73(3) . .
P3 Co4 Co1 139.49(3) . .
S4 Co4 Co1 115.88(3) . .
S3 Co4 Co1 54.53(2) . .
S1 Co4 Co1 53.31(2) . .
P3 Co4 Co2 137.35(3) . .
S4 Co4 Co2 54.40(2) . .
S3 Co4 Co2 116.21(3) . .
S1 Co4 Co2 53.55(2) . .
Co1 Co4 Co2 63.952(16) . .
P3 Co4 Co3 133.83(3) . 2_766
S4 Co4 Co3 48.66(2) . 2_766
S3 Co4 Co3 100.31(3) . 2_766
S1 Co4 Co3 110.18(3) . 2_766
Co1 Co4 Co3 85.909(17) . 2_766
Co2 Co4 Co3 58.188(15) . 2_766
P3 Co4 Co3 135.46(3) . .
S4 Co4 Co3 100.73(3) . .
S3 Co4 Co3 48.27(2) . .
S1 Co4 Co3 109.25(3) . .
Co1 Co4 Co3 57.227(15) . .
Co2 Co4 Co3 86.141(17) . .
Co3 Co4 Co3 52.080(15) 2_766 .
Co1 S1 Co2 75.81(3) . .
Co1 S1 Co4 68.68(3) . .
Co2 S1 Co4 68.74(3) . .
Co1 S2 Co2 72.93(3) . .
Co1 S2 Co3 111.59(3) . 2_766
Co2 S2 Co3 72.74(3) . 2_766
Co1 S2 Co3 72.25(3) . .
Co2 S2 Co3 112.98(3) . .
Co3 S2 Co3 69.81(3) 2_766 .
Co1 S3 Co3 73.68(3) . .
Co1 S3 Co4 68.84(3) . .
Co3 S3 Co4 82.86(3) . .
Co2 S4 Co3 74.58(3) . 2_766
Co2 S4 Co4 69.34(3) . .
Co3 S4 Co4 81.97(3) 2_766 .
C4 P1 C7 104.53(19) . .
C4 P1 C1 111.2(2) . .
C7 P1 C1 100.76(18) . .
C4 P1 Co1 113.45(13) . .
C7 P1 Co1 114.52(13) . .
C1 P1 Co1 111.56(14) . .
C16 P2 C13 106.1(2) . .
C16 P2 C10 101.81(19) . .
C13 P2 C10 103.1(2) . .
C16 P2 Co2 113.28(14) . .
C13 P2 Co2 118.57(13) . .
C10 P2 Co2 112.29(13) . .
C22 P3 C25 102.37(16) . .
C22 P3 C19 101.90(17) . .
C25 P3 C19 109.76(18) . .
C22 P3 Co4 116.29(11) . .
C25 P3 Co4 112.29(12) . .
C19 P3 Co4 113.25(12) . .
C3 C1 C2 112.1(4) . .
C3 C1 P1 115.3(3) . .
C2 C1 P1 116.9(3) . .
C6 C4 C5 109.5(4) . .
C6 C4 P1 112.6(3) . .
C5 C4 P1 117.5(3) . .
C9 C7 C8 111.7(4) . .
C9 C7 P1 111.4(3) . .
C8 C7 P1 109.9(3) . .
C11 C10 C12 110.2(4) . .
C11 C10 P2 110.6(3) . .
C12 C10 P2 116.9(3) . .
C15 C13 C14 108.9(4) . .
C15 C13 P2 113.7(3) . .
C14 C13 P2 115.4(3) . .
C17 C16 C18 110.3(4) . .
C17 C16 P2 112.5(3) . .
C18 C16 P2 110.9(3) . .
C21 C19 C20 109.2(4) . .
C21 C19 P3 117.2(3) . .
C20 C19 P3 114.0(3) . .
C24 C22 C23 110.4(3) . .
C24 C22 P3 111.5(2) . .
C23 C22 P3 110.8(2) . .
C27 C25 C26 110.4(3) . .
C27 C25 P3 114.0(3) . .
C26 C25 P3 117.3(3) . .

loop_
_geom_bond_atom_site_label_1
_geom_bond_atom_site_label_2
_geom_bond_distance
_geom_bond_site_symmetry_2
Co1 S1 2.1543(9) .
Co1 S3 2.1857(8) .
Co1 S2 2.2288(9) .
Co1 P1 2.2321(9) .
Co1 Co4 2.5027(5) .
Co1 Co3 2.6421(6) .
Co1 Co2 2.6557(6) .
Co2 S1 2.1683(9) .
Co2 S4 2.1831(8) .
Co2 S2 2.2397(9) .
Co2 P2 2.2501(9) .
Co2 Co4 2.5121(5) .
Co2 Co3 2.6609(6) 2_766
Co3 S4 2.2085(9) 2_766
Co3 S3 2.2205(9) .
Co3 S2 2.2478(8) 2_766
Co3 S2 2.2525(8) .
Co3 Co3 2.5750(8) 2_766
Co3 Co2 2.6608(6) 2_766
Co3 Co4 2.9127(6) 2_766
Co3 Co4 2.9524(6) .
Co4 P3 2.2241(9) .
Co4 S4 2.2326(8) .
Co4 S3 2.2411(9) .
Co4 S1 2.2787(9) .
Co4 Co3 2.9127(6) 2_766
S2 Co3 2.2478(8) 2_766
S4 Co3 2.2086(9) 2_766
P1 C4 1.851(4) .
P1 C7 1.858(4) .
P1 C1 1.866(4) .
P2 C16 1.847(4) .
P2 C13 1.877(4) .
P2 C10 1.882(4) .
P3 C22 1.857(3) .
P3 C25 1.864(3) .
P3 C19 1.874(4) .
C1 C3 1.468(6) .
C1 C2 1.518(6) .
C4 C6 1.519(6) .
C4 C5 1.529(6) .
C7 C9 1.525(6) .
C7 C8 1.529(5) .
C10 C11 1.503(6) .
C10 C12 1.535(6) .
C13 C15 1.495(6) .
C13 C14 1.526(6) .
C16 C17 1.514(6) .
C16 C18 1.542(6) .
C19 C21 1.510(5) .
C19 C20 1.511(6) .
C22 C24 1.523(5) .
C22 C23 1.524(5) .
C25 C27 1.502(5) .
C25 C26 1.527(5) .

loop_
_geom_torsion_atom_site_label_1
_geom_torsion_atom_site_label_2
_geom_torsion_atom_site_label_3
_geom_torsion_atom_site_label_4
_geom_torsion
_geom_torsion_site_symmetry_1
_geom_torsion_site_symmetry_4
S3 Co1 Co2 S1 -88.13(4) . .
S2 Co1 Co2 S1 178.09(4) . .
P1 Co1 Co2 S1 88.96(5) . .
Co4 Co1 Co2 S1 -72.02(3) . .
Co3 Co1 Co2 S1 -138.27(3) . .
S1 Co1 Co2 S4 88.69(4) . .
S3 Co1 Co2 S4 0.56(4) . .
S2 Co1 Co2 S4 -93.22(4) . .
P1 Co1 Co2 S4 177.65(5) . .
Co4 Co1 Co2 S4 16.67(3) . .
Co3 Co1 Co2 S4 -49.58(3) . .
S1 Co1 Co2 S2 -178.09(4) . .
S3 Co1 Co2 S2 93.78(4) . .
P1 Co1 Co2 S2 -89.14(5) . .
Co4 Co1 Co2 S2 109.89(3) . .
Co3 Co1 Co2 S2 43.63(3) . .
S1 Co1 Co2 P2 -84.16(5) . .
S3 Co1 Co2 P2 -172.29(5) . .
S2 Co1 Co2 P2 93.93(5) . .
P1 Co1 Co2 P2 4.80(7) . .
Co4 Co1 Co2 P2 -156.18(5) . .
Co3 Co1 Co2 P2 137.57(4) . .
S1 Co1 Co2 Co4 72.02(3) . .
S3 Co1 Co2 Co4 -16.11(3) . .
S2 Co1 Co2 Co4 -109.89(3) . .
P1 Co1 Co2 Co4 160.98(5) . .
Co3 Co1 Co2 Co4 -66.255(17) . .
S1 Co1 Co2 Co3 137.51(3) . 2_766
S3 Co1 Co2 Co3 49.39(3) . 2_766
S2 Co1 Co2 Co3 -44.39(3) . 2_766
P1 Co1 Co2 Co3 -133.53(4) . 2_766
Co4 Co1 Co2 Co3 65.494(17) . 2_766
Co3 Co1 Co2 Co3 -0.76(2) . 2_766
S1 Co1 Co3 S4 -161.34(4) . 2_766
S3 Co1 Co3 S4 120.83(4) . 2_766
S2 Co1 Co3 S4 -77.34(4) . 2_766
P1 Co1 Co3 S4 24.83(5) . 2_766
Co4 Co1 Co3 S4 -176.48(3) . 2_766
Co2 Co1 Co3 S4 -120.59(3) . 2_766
S1 Co1 Co3 S3 77.82(4) . .
S2 Co1 Co3 S3 161.82(4) . .
P1 Co1 Co3 S3 -96.01(4) . .
Co4 Co1 Co3 S3 62.69(3) . .
Co2 Co1 Co3 S3 118.58(3) . .
S1 Co1 Co3 S2 4.67(5) . 2_766
S3 Co1 Co3 S2 -73.15(4) . 2_766
S2 Co1 Co3 S2 88.67(4) . 2_766
P1 Co1 Co3 S2 -169.16(4) . 2_766
Co4 Co1 Co3 S2 -10.47(3) . 2_766
Co2 Co1 Co3 S2 45.42(3) . 2_766
S1 Co1 Co3 S2 -84.00(4) . .
S3 Co1 Co3 S2 -161.82(4) . .
P1 Co1 Co3 S2 102.17(4) . .
Co4 Co1 Co3 S2 -99.13(3) . .
Co2 Co1 Co3 S2 -43.24(3) . .
S1 Co1 Co3 Co3 -39.97(4) . 2_766
S3 Co1 Co3 Co3 -117.79(3) . 2_766
S2 Co1 Co3 Co3 44.03(3) . 2_766
P1 Co1 Co3 Co3 146.20(3) . 2_766
Co4 Co1 Co3 Co3 -55.10(2) . 2_766
Co2 Co1 Co3 Co3 0.79(2) . 2_766
S1 Co1 Co3 Co2 115.6(7) . 2_766
S3 Co1 Co3 Co2 37.8(7) . 2_766
S2 Co1 Co3 Co2 -160.4(7) . 2_766
P1 Co1 Co3 Co2 -58.2(7) . 2_766
Co4 Co1 Co3 Co2 100.5(7) . 2_766
Co2 Co1 Co3 Co2 156.4(6) . 2_766
S1 Co1 Co3 Co4 -97.45(4) . 2_766
S3 Co1 Co3 Co4 -175.27(3) . 2_766
S2 Co1 Co3 Co4 -13.45(3) . 2_766
P1 Co1 Co3 Co4 88.72(4) . 2_766
Co4 Co1 Co3 Co4 -112.58(2) . 2_766
Co2 Co1 Co3 Co4 -56.69(2) . 2_766
S1 Co1 Co3 Co4 15.13(3) . .
S3 Co1 Co3 Co4 -62.69(3) . .
S2 Co1 Co3 Co4 99.13(3) . .
P1 Co1 Co3 Co4 -158.69(3) . .
Co2 Co1 Co3 Co4 55.889(15) . .
S1 Co1 Co4 P3 70.91(5) . .
S3 Co1 Co4 P3 -64.36(5) . .
S2 Co1 Co4 P3 -177.01(5) . .
P1 Co1 Co4 P3 -7.81(11) . .
Co3 Co1 Co4 P3 -123.47(5) . .
Co2 Co1 Co4 P3 133.49(5) . .
S1 Co1 Co4 S4 -79.41(4) . .
S3 Co1 Co4 S4 145.32(4) . .
S2 Co1 Co4 S4 32.68(4) . .
P1 Co1 Co4 S4 -158.12(9) . .
Co3 Co1 Co4 S4 86.21(3) . .
Co2 Co1 Co4 S4 -16.83(3) . .
S1 Co1 Co4 S3 135.27(4) . .
S2 Co1 Co4 S3 -112.64(3) . .
P1 Co1 Co4 S3 56.55(9) . .
Co3 Co1 Co4 S3 -59.11(3) . .
Co2 Co1 Co4 S3 -162.15(3) . .
S3 Co1 Co4 S1 -135.27(4) . .
S2 Co1 Co4 S1 112.09(3) . .
P1 Co1 Co4 S1 -78.72(9) . .
Co3 Co1 Co4 S1 165.62(3) . .
Co2 Co1 Co4 S1 62.58(3) . .
S1 Co1 Co4 Co2 -62.58(3) . .
S3 Co1 Co4 Co2 162.15(3) . .
S2 Co1 Co4 Co2 49.51(2) . .
P1 Co1 Co4 Co2 -141.30(9) . .
Co3 Co1 Co4 Co2 103.037(17) . .
S1 Co1 Co4 Co3 -118.99(3) . 2_766
S3 Co1 Co4 Co3 105.74(3) . 2_766
S2 Co1 Co4 Co3 -6.90(2) . 2_766
P1 Co1 Co4 Co3 162.29(9) . 2_766
Co3 Co1 Co4 Co3 46.629(17) . 2_766
Co2 Co1 Co4 Co3 -56.408(15) . 2_766
S1 Co1 Co4 Co3 -165.62(3) . .
S3 Co1 Co4 Co3 59.11(3) . .
S2 Co1 Co4 Co3 -53.53(2) . .
P1 Co1 Co4 Co3 115.67(9) . .
Co2 Co1 Co4 Co3 -103.037(18) . .
S1 Co2 Co4 P3 -73.68(5) . .
S4 Co2 Co4 P3 62.76(5) . .
S2 Co2 Co4 P3 174.85(4) . .
P2 Co2 Co4 P3 5.12(9) . .
Co1 Co2 Co4 P3 -135.92(4) . .
Co3 Co2 Co4 P3 121.97(4) 2_766 .
S1 Co2 Co4 S4 -136.44(4) . .
S2 Co2 Co4 S4 112.09(3) . .
P2 Co2 Co4 S4 -57.64(7) . .
Co1 Co2 Co4 S4 161.32(3) . .
Co3 Co2 Co4 S4 59.21(3) 2_766 .
S1 Co2 Co4 S3 78.40(4) . .
S4 Co2 Co4 S3 -145.16(4) . .
S2 Co2 Co4 S3 -33.07(4) . .
P2 Co2 Co4 S3 157.20(7) . .
Co1 Co2 Co4 S3 16.16(3) . .
Co3 Co2 Co4 S3 -85.95(3) 2_766 .
S4 Co2 Co4 S1 136.44(4) . .
S2 Co2 Co4 S1 -111.46(4) . .
P2 Co2 Co4 S1 78.80(8) . .
Co1 Co2 Co4 S1 -62.24(3) . .
Co3 Co2 Co4 S1 -164.35(3) 2_766 .
S1 Co2 Co4 Co1 62.24(3) . .
S4 Co2 Co4 Co1 -161.32(3) . .
S2 Co2 Co4 Co1 -49.22(2) . .
P2 Co2 Co4 Co1 141.04(7) . .
Co3 Co2 Co4 Co1 -102.108(18) 2_766 .
S1 Co2 Co4 Co3 164.35(3) . 2_766
S4 Co2 Co4 Co3 -59.21(3) . 2_766
S2 Co2 Co4 Co3 52.88(2) . 2_766
P2 Co2 Co4 Co3 -116.85(7) . 2_766
Co1 Co2 Co4 Co3 102.108(18) . 2_766
S1 Co2 Co4 Co3 117.43(3) . .
S4 Co2 Co4 Co3 -106.13(3) . .
S2 Co2 Co4 Co3 5.96(2) . .
P2 Co2 Co4 Co3 -163.77(7) . .
Co1 Co2 Co4 Co3 55.186(15) . .
Co3 Co2 Co4 Co3 -46.922(17) 2_766 .
S4 Co3 Co4 P3 -133.1(5) 2_766 .
S3 Co3 Co4 P3 59.93(5) . .
S2 Co3 Co4 P3 -59.20(4) 2_766 .
S2 Co3 Co4 P3 -175.39(4) . .
Co3 Co3 Co4 P3 -117.38(4) 2_766 .
Co1 Co3 Co4 P3 129.41(4) . .
Co2 Co3 Co4 P3 -48.23(5) 2_766 .
Co4 Co3 Co4 P3 -117.38(4) 2_766 .
S4 Co3 Co4 S4 -16.5(6) 2_766 .
S3 Co3 Co4 S4 176.55(4) . .
S2 Co3 Co4 S4 57.42(3) 2_766 .
S2 Co3 Co4 S4 -58.77(3) . .
Co3 Co3 Co4 S4 -0.77(3) 2_766 .
Co1 Co3 Co4 S4 -113.97(3) . .
Co2 Co3 Co4 S4 68.39(3) 2_766 .
Co4 Co3 Co4 S4 -0.77(3) 2_766 .
S4 Co3 Co4 S3 166.9(5) 2_766 .
S2 Co3 Co4 S3 -119.13(4) 2_766 .
S2 Co3 Co4 S3 124.68(4) . .
Co3 Co3 Co4 S3 -177.31(3) 2_766 .
Co1 Co3 Co4 S3 69.48(3) . .
Co2 Co3 Co4 S3 -108.16(3) 2_766 .
Co4 Co3 Co4 S3 -177.31(3) 2_766 .
S4 Co3 Co4 S1 85.3(5) 2_766 .
S3 Co3 Co4 S1 -81.66(4) . .
S2 Co3 Co4 S1 159.21(3) 2_766 .
S2 Co3 Co4 S1 43.02(3) . .
Co3 Co3 Co4 S1 101.02(3) 2_766 .
Co1 Co3 Co4 S1 -12.18(3) . .
Co2 Co3 Co4 S1 170.18(3) 2_766 .
Co4 Co3 Co4 S1 101.02(3) 2_766 .
S4 Co3 Co4 Co1 97.5(5) 2_766 .
S3 Co3 Co4 Co1 -69.48(3) . .
S2 Co3 Co4 Co1 171.39(3) 2_766 .
S2 Co3 Co4 Co1 55.20(2) . .
Co3 Co3 Co4 Co1 113.20(2) 2_766 .
Co2 Co3 Co4 Co1 -177.64(3) 2_766 .
Co4 Co3 Co4 Co1 113.20(2) 2_766 .
S4 Co3 Co4 Co2 36.1(5) 2_766 .
S3 Co3 Co4 Co2 -130.80(3) . .
S2 Co3 Co4 Co2 110.07(3) 2_766 .
S2 Co3 Co4 Co2 -6.11(2) . .
Co3 Co3 Co4 Co2 51.890(19) 2_766 .
Co1 Co3 Co4 Co2 -61.313(16) . .
Co2 Co3 Co4 Co2 121.04(2) 2_766 .
Co4 Co3 Co4 Co2 51.889(19) 2_766 .
S4 Co3 Co4 Co3 -15.8(5) 2_766 2_766
S3 Co3 Co4 Co3 177.31(3) . 2_766
S2 Co3 Co4 Co3 58.19(2) 2_766 2_766
S2 Co3 Co4 Co3 -58.00(2) . 2_766
Co1 Co3 Co4 Co3 -113.20(2) . 2_766
Co2 Co3 Co4 Co3 69.16(2) 2_766 2_766
Co4 Co3 Co4 Co3 0.0 2_766 2_766
S3 Co1 S1 Co2 109.34(3) . .
S2 Co1 S1 Co2 -1.60(3) . .
P1 Co1 S1 Co2 -130.51(3) . .
Co4 Co1 S1 Co2 72.37(2) . .
Co3 Co1 S1 Co2 55.56(4) . .
S3 Co1 S1 Co4 36.97(3) . .
S2 Co1 S1 Co4 -73.97(3) . .
P1 Co1 S1 Co4 157.12(3) . .
Co3 Co1 S1 Co4 -16.81(3) . .
Co2 Co1 S1 Co4 -72.37(2) . .
S4 Co2 S1 Co1 -108.20(3) . .
S2 Co2 S1 Co1 1.59(3) . .
P2 Co2 S1 Co1 134.54(3) . .
Co4 Co2 S1 Co1 -72.30(2) . .
Co3 Co2 S1 Co1 -54.65(3) 2_766 .
S4 Co2 S1 Co4 -35.90(3) . .
S2 Co2 S1 Co4 73.88(3) . .
P2 Co2 S1 Co4 -153.16(3) . .
Co1 Co2 S1 Co4 72.30(2) . .
Co3 Co2 S1 Co4 17.65(3) 2_766 .
P3 Co4 S1 Co1 -140.19(3) . .
S4 Co4 S1 Co1 116.91(3) . .
S3 Co4 S1 Co1 -35.25(3) . .
Co2 Co4 S1 Co1 82.50(3) . .
Co3 Co4 S1 Co1 68.36(3) 2_766 .
Co3 Co4 S1 Co1 12.78(3) . .
P3 Co4 S1 Co2 137.30(3) . .
S4 Co4 S1 Co2 34.40(3) . .
S3 Co4 S1 Co2 -117.76(3) . .
Co1 Co4 S1 Co2 -82.50(3) . .
Co3 Co4 S1 Co2 -14.14(3) 2_766 .
Co3 Co4 S1 Co2 -69.72(3) . .
S1 Co1 S2 Co2 1.57(3) . .
S3 Co1 S2 Co2 -106.63(3) . .
P1 Co1 S2 Co2 130.94(3) . .
Co4 Co1 S2 Co2 -53.29(2) . .
Co3 Co1 S2 Co2 -121.81(3) . .
S1 Co1 S2 Co3 64.48(4) . 2_766
S3 Co1 S2 Co3 -43.72(4) . 2_766
P1 Co1 S2 Co3 -166.15(4) . 2_766
Co4 Co1 S2 Co3 9.62(3) . 2_766
Co3 Co1 S2 Co3 -58.90(3) . 2_766
Co2 Co1 S2 Co3 62.91(3) . 2_766
S1 Co1 S2 Co3 123.38(3) . .
S3 Co1 S2 Co3 15.18(3) . .
P1 Co1 S2 Co3 -107.25(4) . .
Co4 Co1 S2 Co3 68.52(2) . .
Co2 Co1 S2 Co3 121.81(3) . .
S1 Co2 S2 Co1 -1.55(3) . .
S4 Co2 S2 Co1 106.06(3) . .
P2 Co2 S2 Co1 -131.85(3) . .
Co4 Co2 S2 Co1 53.05(2) . .
Co3 Co2 S2 Co1 119.91(3) 2_766 .
S1 Co2 S2 Co3 -121.46(3) . 2_766
S4 Co2 S2 Co3 -13.85(3) . 2_766
P2 Co2 S2 Co3 108.24(3) . 2_766
Co4 Co2 S2 Co3 -66.85(2) . 2_766
Co1 Co2 S2 Co3 -119.91(3) . 2_766
S1 Co2 S2 Co3 -63.09(4) . .
S4 Co2 S2 Co3 44.52(4) . .
P2 Co2 S2 Co3 166.61(3) . .
Co4 Co2 S2 Co3 -8.48(3) . .
Co1 Co2 S2 Co3 -61.54(3) . .
Co3 Co2 S2 Co3 58.37(3) 2_766 .
S4 Co3 S2 Co1 127.45(3) 2_766 .
S3 Co3 S2 Co1 -14.80(3) . .
S2 Co3 S2 Co1 -121.97(3) 2_766 .
Co3 Co3 S2 Co1 -121.97(3) 2_766 .
Co2 Co3 S2 Co1 179.19(3) 2_766 .
Co4 Co3 S2 Co1 169.14(2) 2_766 .
Co4 Co3 S2 Co1 -54.491(18) . .
S4 Co3 S2 Co2 -170.62(3) 2_766 .
S3 Co3 S2 Co2 47.13(4) . .
S2 Co3 S2 Co2 -60.04(3) 2_766 .
Co3 Co3 S2 Co2 -60.04(3) 2_766 .
Co1 Co3 S2 Co2 61.93(3) . .
Co2 Co3 S2 Co2 -118.89(3) 2_766 .
Co4 Co3 S2 Co2 -128.93(3) 2_766 .
Co4 Co3 S2 Co2 7.44(3) . .
S4 Co3 S2 Co3 -110.58(3) 2_766 2_766
S3 Co3 S2 Co3 107.17(3) . 2_766
S2 Co3 S2 Co3 0.001(1) 2_766 2_766
Co1 Co3 S2 Co3 121.97(3) . 2_766
Co2 Co3 S2 Co3 -58.85(3) 2_766 2_766
Co4 Co3 S2 Co3 -68.89(2) 2_766 2_766
Co4 Co3 S2 Co3 67.47(2) . 2_766
S1 Co1 S3 Co3 -126.18(3) . .
S2 Co1 S3 Co3 -15.29(3) . .
P1 Co1 S3 Co3 109.99(3) . .
Co4 Co1 S3 Co3 -88.54(2) . .
Co2 Co1 S3 Co3 -72.14(3) . .
S1 Co1 S3 Co4 -37.65(3) . .
S2 Co1 S3 Co4 73.25(3) . .
P1 Co1 S3 Co4 -161.47(3) . .
Co3 Co1 S3 Co4 88.54(2) . .
Co2 Co1 S3 Co4 16.40(3) . .
S4 Co3 S3 Co1 -109.14(4) 2_766 .
S2 Co3 S3 Co1 129.14(3) 2_766 .
S2 Co3 S3 Co1 14.98(3) . .
Co3 Co3 S3 Co1 72.56(3) 2_766 .
Co2 Co3 S3 Co1 -178.56(3) 2_766 .
Co4 Co3 S3 Co1 103.7(4) 2_766 .
Co4 Co3 S3 Co1 69.98(2) . .
S4 Co3 S3 Co4 -179.12(4) 2_766 .
S2 Co3 S3 Co4 59.17(3) 2_766 .
S2 Co3 S3 Co4 -55.00(3) . .
Co3 Co3 S3 Co4 2.58(3) 2_766 .
Co1 Co3 S3 Co4 -69.98(2) . .
Co2 Co3 S3 Co4 111.46(3) 2_766 .
Co4 Co3 S3 Co4 33.7(4) 2_766 .
P3 Co4 S3 Co1 143.18(3) . .
S4 Co4 S3 Co1 -81.79(6) . .
S1 Co4 S3 Co1 34.63(3) . .
Co2 Co4 S3 Co1 -17.88(3) . .
Co3 Co4 S3 Co1 -77.37(2) 2_766 .
Co3 Co4 S3 Co1 -75.22(2) . .
P3 Co4 S3 Co3 -141.60(3) . .
S4 Co4 S3 Co3 -6.57(7) . .
S1 Co4 S3 Co3 109.85(3) . .
Co1 Co4 S3 Co3 75.22(2) . .
Co2 Co4 S3 Co3 57.34(3) . .
Co3 Co4 S3 Co3 -2.15(3) 2_766 .
S1 Co2 S4 Co3 123.68(3) . 2_766
S2 Co2 S4 Co3 13.96(3) . 2_766
P2 Co2 S4 Co3 -114.81(3) . 2_766
Co4 Co2 S4 Co3 87.08(3) . 2_766
Co1 Co2 S4 Co3 70.10(3) . 2_766
S1 Co2 S4 Co4 36.60(3) . .
S2 Co2 S4 Co4 -73.12(3) . .
P2 Co2 S4 Co4 158.11(3) . .
Co1 Co2 S4 Co4 -16.98(3) . .
Co3 Co2 S4 Co4 -87.08(3) 2_766 .
P3 Co4 S4 Co2 -142.27(3) . .
S3 Co4 S4 Co2 82.28(6) . .
S1 Co4 S4 Co2 -33.98(3) . .
Co1 Co4 S4 Co2 18.65(3) . .
Co3 Co4 S4 Co2 76.49(2) 2_766 .
Co3 Co4 S4 Co2 77.29(2) . .
P3 Co4 S4 Co3 141.24(3) . 2_766
S3 Co4 S4 Co3 5.80(7) . 2_766
S1 Co4 S4 Co3 -110.47(3) . 2_766
Co1 Co4 S4 Co3 -57.83(3) . 2_766
Co2 Co4 S4 Co3 -76.49(2) . 2_766
Co3 Co4 S4 Co3 0.81(3) . 2_766
S1 Co1 P1 C4 -169.32(17) . .
S3 Co1 P1 C4 -53.74(17) . .
S2 Co1 P1 C4 66.30(17) . .
Co4 Co1 P1 C4 -101.80(19) . .
Co3 Co1 P1 C4 5.15(18) . .
Co2 Co1 P1 C4 129.13(17) . .
S1 Co1 P1 C7 70.78(14) . .
S3 Co1 P1 C7 -173.64(13) . .
S2 Co1 P1 C7 -53.59(14) . .
Co4 Co1 P1 C7 138.31(15) . .
Co3 Co1 P1 C7 -114.75(13) . .
Co2 Co1 P1 C7 9.23(15) . .
S1 Co1 P1 C1 -42.85(18) . .
S3 Co1 P1 C1 72.73(18) . .
S2 Co1 P1 C1 -167.22(18) . .
Co4 Co1 P1 C1 24.7(2) . .
Co3 Co1 P1 C1 131.62(18) . .
Co2 Co1 P1 C1 -104.40(18) . .
S1 Co2 P2 C16 40.43(16) . .
S4 Co2 P2 C16 -73.18(16) . .
S2 Co2 P2 C16 166.37(15) . .
Co4 Co2 P2 C16 -25.37(18) . .
Co1 Co2 P2 C16 99.81(16) . .
Co3 Co2 P2 C16 -130.74(15) 2_766 .
S1 Co2 P2 C13 165.67(17) . .
S4 Co2 P2 C13 52.06(18) . .
S2 Co2 P2 C13 -68.39(18) . .
Co4 Co2 P2 C13 99.87(19) . .
Co1 Co2 P2 C13 -134.94(17) . .
Co3 Co2 P2 C13 -5.49(18) 2_766 .
S1 Co2 P2 C10 -74.23(16) . .
S4 Co2 P2 C10 172.16(16) . .
S2 Co2 P2 C10 51.71(16) . .
Co4 Co2 P2 C10 -140.03(16) . .
Co1 Co2 P2 C10 -14.85(17) . .
Co3 Co2 P2 C10 114.61(16) 2_766 .
S4 Co4 P3 C22 -72.06(14) . .
S3 Co4 P3 C22 86.14(13) . .
S1 Co4 P3 C22 -172.94(13) . .
Co1 Co4 P3 C22 134.85(13) . .
Co2 Co4 P3 C22 -119.32(13) . .
Co3 Co4 P3 C22 -31.40(14) 2_766 .
Co3 Co4 P3 C22 44.77(14) . .
S4 Co4 P3 C25 170.50(13) . .
S3 Co4 P3 C25 -31.30(13) . .
S1 Co4 P3 C25 69.62(13) . .
Co1 Co4 P3 C25 17.41(14) . .
Co2 Co4 P3 C25 123.24(13) . .
Co3 Co4 P3 C25 -148.84(13) 2_766 .
Co3 Co4 P3 C25 -72.66(14) . .
S4 Co4 P3 C19 45.49(14) . .
S3 Co4 P3 C19 -156.30(14) . .
S1 Co4 P3 C19 -55.39(14) . .
Co1 Co4 P3 C19 -107.60(14) . .
Co2 Co4 P3 C19 -1.77(15) . .
Co3 Co4 P3 C19 86.15(14) 2_766 .
Co3 Co4 P3 C19 162.33(14) . .
C4 P1 C1 C3 76.0(5) . .
C7 P1 C1 C3 -173.7(4) . .
Co1 P1 C1 C3 -51.7(5) . .
C4 P1 C1 C2 -59.0(5) . .
C7 P1 C1 C2 51.3(4) . .
Co1 P1 C1 C2 173.3(4) . .
C7 P1 C4 C6 -168.3(3) . .
C1 P1 C4 C6 -60.4(4) . .
Co1 P1 C4 C6 66.3(4) . .
C7 P1 C4 C5 -39.7(5) . .
C1 P1 C4 C5 68.2(5) . .
Co1 P1 C4 C5 -165.1(4) . .
C4 P1 C7 C9 175.8(3) . .
C1 P1 C7 C9 60.4(3) . .
Co1 P1 C7 C9 -59.5(3) . .
C4 P1 C7 C8 -59.9(3) . .
C1 P1 C7 C8 -175.3(3) . .
Co1 P1 C7 C8 64.9(3) . .
C16 P2 C10 C11 173.2(3) . .
C13 P2 C10 C11 63.4(3) . .
Co2 P2 C10 C11 -65.3(3) . .
C16 P2 C10 C12 46.0(4) . .
C13 P2 C10 C12 -63.8(4) . .
Co2 P2 C10 C12 167.5(4) . .
C16 P2 C13 C15 95.2(4) . .
C10 P2 C13 C15 -158.3(3) . .
Co2 P2 C13 C15 -33.5(4) . .
C16 P2 C13 C14 -31.7(5) . .
C10 P2 C13 C14 74.9(5) . .
Co2 P2 C13 C14 -160.4(4) . .
C13 P2 C16 C17 165.7(3) . .
C10 P2 C16 C17 58.2(4) . .
Co2 P2 C16 C17 -62.6(3) . .
C13 P2 C16 C18 -70.3(4) . .
C10 P2 C16 C18 -177.7(3) . .
Co2 P2 C16 C18 61.5(4) . .
C22 P3 C19 C21 -38.6(4) . .
C25 P3 C19 C21 69.3(4) . .
Co4 P3 C19 C21 -164.3(3) . .
C22 P3 C19 C20 -168.0(3) . .
C25 P3 C19 C20 -60.0(4) . .
Co4 P3 C19 C20 66.3(4) . .
C25 P3 C22 C24 59.6(3) . .
C19 P3 C22 C24 173.2(3) . .
Co4 P3 C22 C24 -63.2(3) . .
C25 P3 C22 C23 -177.0(3) . .
C19 P3 C22 C23 -63.4(3) . .
Co4 P3 C22 C23 60.2(3) . .
C22 P3 C25 C27 178.8(3) . .
C19 P3 C25 C27 71.1(4) . .
Co4 P3 C25 C27 -55.8(3) . .
C22 P3 C25 C26 47.6(4) . .
C19 P3 C25 C26 -60.1(4) . .
Co4 P3 C25 C26 173.0(3) . .
